data_4070257
loop_
_publ_author_name
'Urbano, Juan'
'Braga, Ataualpa A. C.'
'Maseras, Feliu'
'\'Alvarez, Eleuterio'
'D\'iaz-Requejo, M. Mar'
'P\'erez, Pedro J.'

_publ_section_title
;
 The Mechanism of the Catalytic Functionalization of Haloalkanes by
 Carbene Insertion: An Experimental and Theoretical Study
;
_journal_issue 20
_journal_name_full Organometallics
_journal_page_first 5968
_journal_paper_doi 10.1021/om9006888
_journal_volume 28
_journal_year 2009
_chemical_formula_moiety 'C18 H2 Ag2 B2 Br18 N12, 2(C4 H8 O)'
_chemical_formula_sum 'C26 H18 Ag2 B2 Br18 N12 O2'
_chemical_formula_weight 2206.26
_chemical_name_systematic
; 
 ? 
;
_space_group_IT_number 2
_symmetry_cell_setting triclinic
_symmetry_Int_Tables_number 2
_symmetry_space_group_name_Hall '-P 1'
_symmetry_space_group_name_H-M 'P -1'
_atom_sites_solution_hydrogens geom
_atom_sites_solution_primary direct
_atom_sites_solution_secondary difmap
_audit_creation_method SHELXL-97
_cell_angle_alpha 86.385(5)
_cell_angle_beta 76.126(4)
_cell_angle_gamma 71.738(4)
_cell_formula_units_Z 1
_cell_length_a 10.3458(13)
_cell_length_b 11.3539(15)
_cell_length_c 11.7476(14)
_cell_measurement_reflns_used 6153
_cell_measurement_temperature 100(2)
_cell_measurement_theta_max 26.67
_cell_measurement_theta_min 3.25
_cell_volume 1272.1(3)
_computing_cell_refinement 'SAINT+ v. 7.06 a (Bruker AXS, 2003)'
_computing_data_collection 'APEX-W2K-NT v. 1.0 (Bruker AXS, 2004)'
_computing_data_reduction 'SAINT+ v. 7.06 a (Bruker AXS, 2001)'
_computing_molecular_graphics 'XP, SHELXTL v. 6.10 (Bruker, 2000)'
_computing_publication_material 'XCIF, SHELXTL v. 6.12 (Bruker, 2001)'
_computing_structure_refinement 'SHELXL-97 (Sheldrick, 1997)'
_computing_structure_solution 'SHELXS-97 (Sheldrick, 1990)'
_diffrn_ambient_temperature 100(2)
_diffrn_detector_area_resol_mean 8.26
_diffrn_measured_fraction_theta_full 0.987
_diffrn_measured_fraction_theta_max 0.987
_diffrn_measurement_device_type
;
 Bruker-Nonius X8kappa APEX II CCD area detector'
;
_diffrn_measurement_method 'phi and omega scans with narrow frames'
_diffrn_radiation_monochromator graphite
_diffrn_radiation_source 'fine-focus sealed tube'
_diffrn_radiation_type MoK\a
_diffrn_radiation_wavelength 0.71073
_diffrn_reflns_av_R_equivalents 0.0784
_diffrn_reflns_av_sigmaI/netI 0.0662
_diffrn_reflns_limit_h_max 14
_diffrn_reflns_limit_h_min -14
_diffrn_reflns_limit_k_max 16
_diffrn_reflns_limit_k_min -16
_diffrn_reflns_limit_l_max 13
_diffrn_reflns_limit_l_min -16
_diffrn_reflns_number 42002
_diffrn_reflns_theta_full 30.69
_diffrn_reflns_theta_max 30.69
_diffrn_reflns_theta_min 3.08
_diffrn_standards_decay_% 0
_exptl_absorpt_coefficient_mu 14.947
_exptl_absorpt_correction_T_max 0.2249
_exptl_absorpt_correction_T_min 0.1718
_exptl_absorpt_correction_type multi-scan
_exptl_absorpt_process_details
;
 SADABS: Area-Detector Absorption Correction. Bruker-AXS
 within v. 7.06 a (Bruker AXS, 2003); ratio of minimum to maximum
 apparent transmission:  0.557670m
;
_exptl_crystal_colour colourless
_exptl_crystal_density_diffrn 2.880
_exptl_crystal_density_method 'not measured'
_exptl_crystal_description prism
_exptl_crystal_F_000 1008
_exptl_crystal_size_max 0.13
_exptl_crystal_size_mid 0.12
_exptl_crystal_size_min 0.10
_refine_diff_density_max 1.638
_refine_diff_density_min -1.670
_refine_diff_density_rms 0.252
_refine_ls_extinction_method none
_refine_ls_goodness_of_fit_ref 1.011
_refine_ls_hydrogen_treatment constr
_refine_ls_matrix_type full
_refine_ls_number_parameters 280
_refine_ls_number_reflns 7635
_refine_ls_number_restraints 40
_refine_ls_restrained_S_all 1.012
_refine_ls_R_factor_all 0.0963
_refine_ls_R_factor_gt 0.0462
_refine_ls_shift/su_max 0.000
_refine_ls_shift/su_mean 0.000
_refine_ls_structure_factor_coef Fsqd
_refine_ls_weighting_details 'calc w=1/[\s^2^(Fo^2^)+(0.0661P)^2^+1.7679P] where P=(Fo^2^+2Fc^2^)/3'
_refine_ls_weighting_scheme calc
_refine_ls_wR_factor_gt 0.1045
_refine_ls_wR_factor_ref 0.1276
_reflns_number_gt 4869
_reflns_number_total 7635
_reflns_threshold_expression >2sigma(I)
_cod_data_source_file om9006888_si_002.cif
_cod_data_source_block ea10806a
_cod_depositor_comments
;
The following automatic conversions were performed:

'_symmetry_cell_setting' value 'Triclinic' changed to 'triclinic'
according to /home/saulius/struct/CIF-dictionaries/cif_core.dic
dictionary named 'cif_core.dic' version 2.4.2 from 2011-04-26.

Automatic conversion script
Id: cif_fix_values 1715 2011-07-08 13:25:40Z adriana 
;
_cod_original_sg_symbol_H-M P-1
_cod_database_code 4070257

loop_
_symmetry_equiv_pos_as_xyz
'x, y, z'
'-x, -y, -z'

loop_
_atom_site_label
_atom_site_type_symbol
_atom_site_fract_x
_atom_site_fract_y
_atom_site_fract_z
_atom_site_U_iso_or_equiv
_atom_site_adp_type
_atom_site_occupancy
_atom_site_symmetry_multiplicity
_atom_site_calc_flag
_atom_site_refinement_flags
Ag1 Ag 0.39140(6) 0.48885(5) 0.09964(4) 0.02260(12) Uani 1 1 d .
Br1 Br 0.14136(8) 0.76595(7) 0.01346(7) 0.03108(18) Uani 1 1 d .
Br2 Br -0.08739(7) 0.66653(7) -0.12944(7) 0.02694(16) Uani 1 1 d .
Br3 Br 0.10953(8) 0.35611(7) -0.23146(7) 0.03072(18) Uani 1 1 d .
Br4 Br 0.53071(8) 0.21447(7) 0.24628(6) 0.02906(17) Uani 1 1 d .
Br5 Br 0.73396(8) -0.05541(7) 0.05325(7) 0.02773(17) Uani 1 1 d .
Br6 Br 0.65304(8) 0.04013(7) -0.23101(6) 0.02939(17) Uani 1 1 d .
Br7 Br 0.17850(8) 0.48356(7) 0.37888(6) 0.02741(16) Uani 1 1 d .
Br8 Br 0.26532(8) 0.62495(7) 0.61162(6) 0.02670(16) Uani 1 1 d .
Br9 Br 0.54747(8) 0.74430(8) 0.45828(6) 0.03036(18) Uani 1 1 d .
N1 N 0.3021(6) 0.5260(5) -0.0684(5) 0.0185(11) Uani 1 1 d .
N2 N 0.2945(6) 0.4293(5) -0.1270(5) 0.0177(11) Uani 1 1 d .
N3 N 0.4653(6) 0.2877(5) 0.0322(4) 0.0179(11) Uani 1 1 d .
N4 N 0.4964(6) 0.2465(5) -0.0825(5) 0.0186(11) Uani 1 1 d .
N5 N 0.3867(6) 0.5806(5) 0.2584(5) 0.0170(11) Uani 1 1 d .
N6 N 0.4738(6) 0.6434(5) 0.2766(5) 0.0178(11) Uani 1 1 d .
C1 C 0.1808(7) 0.6147(6) -0.0612(6) 0.0203(13) Uani 1 1 d .
C2 C 0.0919(7) 0.5771(6) -0.1138(6) 0.0204(13) Uani 1 1 d .
C3 C 0.1675(7) 0.4604(6) -0.1540(6) 0.0194(13) Uani 1 1 d .
C4 C 0.5345(7) 0.1953(6) 0.0895(6) 0.0218(14) Uani 1 1 d .
C5 C 0.6127(7) 0.0934(6) 0.0153(6) 0.0190(13) Uani 1 1 d .
C6 C 0.5835(7) 0.1311(6) -0.0906(6) 0.0215(14) Uani 1 1 d .
C7 C 0.3118(7) 0.5657(6) 0.3638(6) 0.0210(13) Uani 1 1 d .
C8 C 0.3453(7) 0.6184(6) 0.4505(5) 0.0193(13) Uani 1 1 d .
C9 C 0.4483(7) 0.6660(6) 0.3928(6) 0.0203(13) Uani 1 1 d .
B1 B 0.4205(8) 0.3158(7) -0.1769(6) 0.0178(14) Uani 1 1 d .
H1 H 0.3853 0.2569 -0.2112 0.021 Uiso 1 1 d R
O1 O 0.2216(12) 0.0984(11) 0.4825(9) 0.127(4) Uani 1 1 d U
C10 C 0.0916(13) 0.1822(11) 0.4990(11) 0.066(3) Uani 1 1 d U
H10A H 0.0553 0.1862 0.4278 0.079 Uiso 1 1 d R
H10B H 0.0961 0.2656 0.5139 0.079 Uiso 1 1 d R
C11 C -0.0072(14) 0.1431(10) 0.6047(11) 0.068(3) Uani 1 1 d U
H11A H -0.0587 0.2136 0.6601 0.081 Uiso 1 1 d R
H11B H -0.0756 0.1132 0.5784 0.081 Uiso 1 1 d R
C12 C 0.0849(15) 0.0436(12) 0.6595(12) 0.078(3) Uani 1 1 d U
H12A H 0.0563 -0.0324 0.6646 0.093 Uiso 1 1 d R
H12B H 0.0822 0.0686 0.7395 0.093 Uiso 1 1 d R
C13 C 0.2266(16) 0.0220(15) 0.5834(13) 0.100(4) Uani 1 1 d U
H13A H 0.2882 0.0406 0.6278 0.120 Uiso 1 1 d R
H13B H 0.2664 -0.0664 0.5587 0.120 Uiso 1 1 d R

loop_
_atom_site_aniso_label
_atom_site_aniso_U_11
_atom_site_aniso_U_22
_atom_site_aniso_U_33
_atom_site_aniso_U_23
_atom_site_aniso_U_13
_atom_site_aniso_U_12
Ag1 0.0327(3) 0.0243(3) 0.0132(2) -0.00268(19) -0.0056(2) -0.0113(2)
Br1 0.0318(4) 0.0241(4) 0.0368(5) -0.0099(3) -0.0055(3) -0.0076(3)
Br2 0.0244(3) 0.0288(4) 0.0255(4) -0.0008(3) -0.0073(3) -0.0039(3)
Br3 0.0341(4) 0.0320(4) 0.0320(4) -0.0038(3) -0.0138(3) -0.0131(3)
Br4 0.0460(4) 0.0276(4) 0.0144(3) 0.0018(3) -0.0145(3) -0.0070(3)
Br5 0.0345(4) 0.0193(3) 0.0290(4) 0.0040(3) -0.0141(3) -0.0034(3)
Br6 0.0426(4) 0.0224(4) 0.0181(4) -0.0030(3) -0.0060(3) -0.0029(3)
Br7 0.0309(4) 0.0326(4) 0.0231(4) 0.0013(3) -0.0065(3) -0.0159(3)
Br8 0.0359(4) 0.0332(4) 0.0105(3) 0.0014(3) -0.0024(3) -0.0125(3)
Br9 0.0419(4) 0.0414(4) 0.0147(3) -0.0024(3) -0.0075(3) -0.0215(4)
N1 0.028(3) 0.020(3) 0.012(3) 0.003(2) -0.009(2) -0.012(2)
N2 0.023(3) 0.018(3) 0.016(3) 0.002(2) -0.007(2) -0.009(2)
N3 0.035(3) 0.017(3) 0.006(2) 0.004(2) -0.008(2) -0.012(2)
N4 0.021(3) 0.023(3) 0.013(3) -0.001(2) -0.006(2) -0.007(2)
N5 0.024(3) 0.018(3) 0.011(3) -0.001(2) -0.005(2) -0.009(2)
N6 0.026(3) 0.021(3) 0.011(3) 0.003(2) -0.008(2) -0.011(2)
C1 0.028(3) 0.021(3) 0.014(3) 0.001(3) -0.010(3) -0.007(3)
C2 0.021(3) 0.024(3) 0.014(3) 0.003(3) 0.000(2) -0.008(3)
C3 0.025(3) 0.026(3) 0.011(3) 0.003(3) -0.007(3) -0.013(3)
C4 0.028(3) 0.023(3) 0.016(3) 0.006(3) -0.009(3) -0.008(3)
C5 0.026(3) 0.015(3) 0.019(3) 0.004(2) -0.011(3) -0.006(3)
C6 0.032(4) 0.019(3) 0.019(3) 0.003(3) -0.013(3) -0.010(3)
C7 0.024(3) 0.020(3) 0.023(4) 0.002(3) -0.010(3) -0.009(3)
C8 0.028(3) 0.026(3) 0.007(3) 0.006(2) -0.007(2) -0.012(3)
C9 0.029(3) 0.019(3) 0.014(3) 0.003(2) -0.012(3) -0.004(3)
B1 0.027(4) 0.019(4) 0.009(3) 0.003(3) -0.007(3) -0.008(3)
O1 0.114(6) 0.071(8) 0.069(6) 0.016(5) -0.039(5) -0.025(6)
C10 0.087(6) 0.051(6) 0.068(6) 0.012(4) -0.036(5) -0.030(4)
C11 0.093(6) 0.047(6) 0.078(7) 0.011(5) -0.038(5) -0.031(5)
C12 0.112(7) 0.066(7) 0.068(7) 0.014(5) -0.043(5) -0.029(6)
C13 0.112(7) 0.070(8) 0.068(8) 0.012(6) -0.033(6) -0.025(7)

loop_
_atom_type_symbol
_atom_type_description
_atom_type_scat_dispersion_real
_atom_type_scat_dispersion_imag
_atom_type_scat_source
C C 0.0033 0.0016 'International Tables Vol C Tables 4.2.6.8 and 6.1.1.4'
H H 0.0000 0.0000 'International Tables Vol C Tables 4.2.6.8 and 6.1.1.4'
B B 0.0013 0.0007 'International Tables Vol C Tables 4.2.6.8 and 6.1.1.4'
N N 0.0061 0.0033 'International Tables Vol C Tables 4.2.6.8 and 6.1.1.4'
O O 0.0106 0.0060 'International Tables Vol C Tables 4.2.6.8 and 6.1.1.4'
Br Br -0.2901 2.4595 'International Tables Vol C Tables 4.2.6.8 and 6.1.1.4'
Ag Ag -0.8971 1.1015 'International Tables Vol C Tables 4.2.6.8 and 6.1.1.4'

loop_
_geom_angle_atom_site_label_1
_geom_angle_atom_site_label_2
_geom_angle_atom_site_label_3
_geom_angle
_geom_angle_site_symmetry_1
_geom_angle_site_symmetry_3
N5 Ag1 N3 135.74(19) . .
N5 Ag1 N1 141.5(2) . .
N3 Ag1 N1 82.15(19) . .
N5 Ag1 Ag1 114.15(14) . 2_665
N3 Ag1 Ag1 82.08(14) . 2_665
N1 Ag1 Ag1 70.65(14) . 2_665
C1 N1 N2 106.1(5) . .
C1 N1 Ag1 117.1(4) . .
N2 N1 Ag1 119.8(4) . .
C3 N2 N1 109.1(5) . .
C3 N2 B1 125.2(5) . .
N1 N2 B1 124.5(5) . .
C4 N3 N4 106.1(5) . .
C4 N3 Ag1 121.7(4) . .
N4 N3 Ag1 127.8(4) . .
C6 N4 N3 108.5(5) . .
C6 N4 B1 126.5(6) . .
N3 N4 B1 124.2(5) . .
C7 N5 N6 105.8(5) . .
C7 N5 Ag1 124.2(4) . .
N6 N5 Ag1 129.0(4) . .
C9 N6 N5 108.8(5) . .
C9 N6 B1 127.0(5) . 2_665
N5 N6 B1 124.2(5) . 2_665
N1 C1 C2 111.3(6) . .
N1 C1 Br1 121.8(5) . .
C2 C1 Br1 126.9(5) . .
C3 C2 C1 104.3(6) . .
C3 C2 Br2 127.2(5) . .
C1 C2 Br2 128.5(5) . .
C2 C3 N2 109.2(6) . .
C2 C3 Br3 126.5(5) . .
N2 C3 Br3 124.2(5) . .
N3 C4 C5 111.4(6) . .
N3 C4 Br4 120.5(5) . .
C5 C4 Br4 128.0(5) . .
C6 C5 C4 103.7(6) . .
C6 C5 Br5 128.8(6) . .
C4 C5 Br5 127.4(5) . .
N4 C6 C5 110.4(6) . .
N4 C6 Br6 122.7(5) . .
C5 C6 Br6 127.0(5) . .
N5 C7 C8 111.8(6) . .
N5 C7 Br7 119.8(5) . .
C8 C7 Br7 128.4(5) . .
C9 C8 C7 104.7(6) . .
C9 C8 Br8 127.8(5) . .
C7 C8 Br8 127.5(5) . .
N6 C9 C8 109.0(6) . .
N6 C9 Br9 123.6(5) . .
C8 C9 Br9 127.4(5) . .
N2 B1 N4 112.8(5) . .
N2 B1 N6 110.0(5) . 2_665
N4 B1 N6 109.5(5) . 2_665
N2 B1 H1 108.1 . .
N4 B1 H1 108.1 . .
N6 B1 H1 108.1 2_665 .
C10 O1 C13 108.1(11) . .
O1 C10 C11 109.4(10) . .
O1 C10 H10A 109.8 . .
C11 C10 H10A 109.8 . .
O1 C10 H10B 109.8 . .
C11 C10 H10B 109.9 . .
H10A C10 H10B 108.2 . .
C12 C11 C10 104.8(11) . .
C12 C11 H11A 110.8 . .
C10 C11 H11A 110.7 . .
C12 C11 H11B 110.8 . .
C10 C11 H11B 110.8 . .
H11A C11 H11B 108.9 . .
C11 C12 C13 105.7(11) . .
C11 C12 H12A 110.6 . .
C13 C12 H12A 110.7 . .
C11 C12 H12B 110.6 . .
C13 C12 H12B 110.5 . .
H12A C12 H12B 108.7 . .
O1 C13 C12 110.5(11) . .
O1 C13 H13A 109.6 . .
C12 C13 H13A 109.6 . .
O1 C13 H13B 109.6 . .
C12 C13 H13B 109.5 . .
H13A C13 H13B 108.1 . .

loop_
_geom_bond_atom_site_label_1
_geom_bond_atom_site_label_2
_geom_bond_distance
_geom_bond_site_symmetry_2
Ag1 N5 2.176(5) .
Ag1 N3 2.295(5) .
Ag1 N1 2.335(5) .
Ag1 Ag1 2.8902(11) 2_665
Br1 C1 1.861(7) .
Br2 C2 1.862(7) .
Br3 C3 1.853(6) .
Br4 C4 1.858(7) .
Br5 C5 1.864(6) .
Br6 C6 1.867(7) .
Br7 C7 1.863(7) .
Br8 C8 1.871(6) .
Br9 C9 1.863(7) .
N1 C1 1.328(9) .
N1 N2 1.365(7) .
N2 C3 1.359(8) .
N2 B1 1.542(9) .
N3 C4 1.318(8) .
N3 N4 1.384(7) .
N4 C6 1.332(9) .
N4 B1 1.544(8) .
N5 C7 1.326(8) .
N5 N6 1.371(7) .
N6 C9 1.352(8) .
N6 B1 1.554(9) 2_665
C1 C2 1.400(9) .
C2 C3 1.358(10) .
C4 C5 1.398(10) .
C5 C6 1.362(9) .
C7 C8 1.375(9) .
C8 C9 1.362(9) .
B1 N6 1.554(9) 2_665
B1 H1 1.0000 .
O1 C10 1.360(14) .
O1 C13 1.426(15) .
C10 C11 1.546(17) .
C10 H10A 0.9900 .
C10 H10B 0.9900 .
C11 C12 1.458(16) .
C11 H11A 0.9900 .
C11 H11B 0.9900 .
C12 C13 1.48(2) .
C12 H12A 0.9900 .
C12 H12B 0.9900 .
C13 H13A 0.9900 .
C13 H13B 0.9900 .

loop_
_geom_torsion_atom_site_label_1
_geom_torsion_atom_site_label_2
_geom_torsion_atom_site_label_3
_geom_torsion_atom_site_label_4
_geom_torsion
_geom_torsion_site_symmetry_1
_geom_torsion_site_symmetry_4
N5 Ag1 N1 C1 -26.5(6) . .
N3 Ag1 N1 C1 144.4(5) . .
Ag1 Ag1 N1 C1 -131.3(5) 2_665 .
N5 Ag1 N1 N2 -157.3(4) . .
N3 Ag1 N1 N2 13.6(5) . .
Ag1 Ag1 N1 N2 97.9(5) 2_665 .
C1 N1 N2 C3 -0.5(7) . .
Ag1 N1 N2 C3 134.9(4) . .
C1 N1 N2 B1 167.6(6) . .
Ag1 N1 N2 B1 -57.0(7) . .
N5 Ag1 N3 C4 -7.3(7) . .
N1 Ag1 N3 C4 -179.2(6) . .
Ag1 Ag1 N3 C4 109.3(5) 2_665 .
N5 Ag1 N3 N4 -160.5(4) . .
N1 Ag1 N3 N4 27.6(5) . .
Ag1 Ag1 N3 N4 -43.8(5) 2_665 .
C4 N3 N4 C6 -0.3(7) . .
Ag1 N3 N4 C6 156.2(5) . .
C4 N3 N4 B1 169.8(6) . .
Ag1 N3 N4 B1 -33.7(8) . .
N3 Ag1 N5 C7 -64.6(6) . .
N1 Ag1 N5 C7 102.5(6) . .
Ag1 Ag1 N5 C7 -168.7(5) 2_665 .
N3 Ag1 N5 N6 102.2(5) . .
N1 Ag1 N5 N6 -90.7(6) . .
Ag1 Ag1 N5 N6 -1.9(5) 2_665 .
C7 N5 N6 C9 -0.6(7) . .
Ag1 N5 N6 C9 -169.3(4) . .
C7 N5 N6 B1 -178.6(6) . 2_665
Ag1 N5 N6 B1 12.7(8) . 2_665
N2 N1 C1 C2 0.6(7) . .
Ag1 N1 C1 C2 -136.2(5) . .
N2 N1 C1 Br1 179.4(4) . .
Ag1 N1 C1 Br1 42.6(7) . .
N1 C1 C2 C3 -0.5(8) . .
Br1 C1 C2 C3 -179.3(5) . .
N1 C1 C2 Br2 -179.0(5) . .
Br1 C1 C2 Br2 2.2(10) . .
C1 C2 C3 N2 0.2(7) . .
Br2 C2 C3 N2 178.7(5) . .
C1 C2 C3 Br3 179.2(5) . .
Br2 C2 C3 Br3 -2.3(9) . .
N1 N2 C3 C2 0.1(7) . .
B1 N2 C3 C2 -167.8(6) . .
N1 N2 C3 Br3 -178.8(4) . .
B1 N2 C3 Br3 13.3(9) . .
N4 N3 C4 C5 0.7(8) . .
Ag1 N3 C4 C5 -157.5(5) . .
N4 N3 C4 Br4 176.4(4) . .
Ag1 N3 C4 Br4 18.1(8) . .
N3 C4 C5 C6 -0.9(8) . .
Br4 C4 C5 C6 -176.1(5) . .
N3 C4 C5 Br5 176.7(5) . .
Br4 C4 C5 Br5 1.4(10) . .
N3 N4 C6 C5 -0.3(8) . .
B1 N4 C6 C5 -170.1(6) . .
N3 N4 C6 Br6 -179.7(4) . .
B1 N4 C6 Br6 10.5(9) . .
C4 C5 C6 N4 0.7(8) . .
Br5 C5 C6 N4 -176.8(5) . .
C4 C5 C6 Br6 -180.0(5) . .
Br5 C5 C6 Br6 2.5(10) . .
N6 N5 C7 C8 0.9(7) . .
Ag1 N5 C7 C8 170.3(4) . .
N6 N5 C7 Br7 180.0(4) . .
Ag1 N5 C7 Br7 -10.7(7) . .
N5 C7 C8 C9 -0.9(8) . .
Br7 C7 C8 C9 -179.9(5) . .
N5 C7 C8 Br8 178.4(5) . .
Br7 C7 C8 Br8 -0.6(10) . .
N5 N6 C9 C8 0.0(7) . .
B1 N6 C9 C8 178.0(6) 2_665 .
N5 N6 C9 Br9 177.6(4) . .
B1 N6 C9 Br9 -4.4(9) 2_665 .
C7 C8 C9 N6 0.5(8) . .
Br8 C8 C9 N6 -178.8(5) . .
C7 C8 C9 Br9 -177.0(5) . .
Br8 C8 C9 Br9 3.8(10) . .
C3 N2 B1 N4 -136.7(6) . .
N1 N2 B1 N4 57.2(8) . .
C3 N2 B1 N6 100.7(7) . 2_665
N1 N2 B1 N6 -65.4(7) . 2_665
C6 N4 B1 N2 161.8(6) . .
N3 N4 B1 N2 -6.4(8) . .
C6 N4 B1 N6 -75.3(8) . 2_665
N3 N4 B1 N6 116.5(6) . 2_665
C13 O1 C10 C11 -12.9(17) . .
O1 C10 C11 C12 10.6(14) . .
C10 C11 C12 C13 -3.8(15) . .
C10 O1 C13 C12 11(2) . .
C11 C12 C13 O1 -3.6(19) . .
